data_7049092
loop_
_publ_author_name
'Banerjee, Sumanta'
'Ankur, ?'
'Andrews, Alex P.'
'Varghese, Babu'
'Venugopal, Ajay'

_publ_section_title
;
 Amidomagnesium cations.
;
_journal_issue 21
_journal_name_full 'Dalton transactions (Cambridge, England : 2003)'
_journal_page_first 7313
_journal_page_last 7319
_journal_paper_doi 10.1039/c8dt05095c
_journal_volume 48
_journal_year 2019
_chemical_formula_moiety 'C32 H12 B F24, C18 H48 Mg N5 Si2'
_chemical_formula_sum 'C50 H60 B F24 Mg N5 Si2'
_chemical_formula_weight 1278.33
_space_group_crystal_system triclinic
_space_group_IT_number 2
_space_group_name_Hall '-P 1'
_space_group_name_H-M_alt 'P -1'
_symmetry_space_group_name_Hall '-P 1'
_symmetry_space_group_name_H-M 'P -1'
_atom_sites_solution_hydrogens geom
_audit_creation_method SHELXL-2018/3
_audit_update_record
;
2019-02-18 deposited with the CCDC.    2019-02-21 downloaded from the CCDC.
;
_cell_angle_alpha 71.580(5)
_cell_angle_beta 72.955(5)
_cell_angle_gamma 81.082(5)
_cell_formula_units_Z 2
_cell_length_a 11.9893(19)
_cell_length_b 13.535(2)
_cell_length_c 20.255(3)
_cell_measurement_reflns_used 3256
_cell_measurement_temperature 150(2)
_cell_measurement_theta_max 21.61
_cell_measurement_theta_min 2.30
_cell_volume 2974.4(8)
_computing_cell_refinement 'APEX2/SAINT (Bruker, 2004)'
_computing_data_collection 'APEX2 (Bruker, 2004)'
_computing_data_reduction 'SAINT/XPREP (Bruker, 2004)'
_computing_molecular_graphics 'ORTEP3 (Farrugia, 1997) and Mercury (Bruno et al., 2002)'
_computing_publication_material 'SHELXL-2014 (Sheldrick, 2014)'
_computing_structure_refinement 'SHELXL-2018/3 (Sheldrick, 1993-2018)'
_computing_structure_solution 'SHELXT 2014/5 (Sheldrick, 2013)'
_diffrn_ambient_temperature 150(2)
_diffrn_detector_area_resol_mean 0
_diffrn_measured_fraction_theta_full 0.999
_diffrn_measured_fraction_theta_max 0.999
_diffrn_measurement_device_type 'Bruker KAPPA APEX-II CCD'
_diffrn_measurement_method '\f and \w scans'
_diffrn_radiation_type MoK\a
_diffrn_radiation_wavelength 0.71073
_diffrn_reflns_av_R_equivalents 0.0711
_diffrn_reflns_av_unetI/netI 0.1004
_diffrn_reflns_Laue_measured_fraction_full 0.999
_diffrn_reflns_Laue_measured_fraction_max 0.999
_diffrn_reflns_limit_h_max 14
_diffrn_reflns_limit_h_min -14
_diffrn_reflns_limit_k_max 16
_diffrn_reflns_limit_k_min -16
_diffrn_reflns_limit_l_max 24
_diffrn_reflns_limit_l_min -24
_diffrn_reflns_number 29826
_diffrn_reflns_point_group_measured_fraction_full 0.999
_diffrn_reflns_point_group_measured_fraction_max 0.999
_diffrn_reflns_theta_full 24.999
_diffrn_reflns_theta_max 24.999
_diffrn_reflns_theta_min 1.653
_diffrn_source 'sealed tube'
_exptl_absorpt_coefficient_mu 0.184
_exptl_absorpt_correction_T_max 0.982
_exptl_absorpt_correction_T_min 0.955
_exptl_absorpt_correction_type multi-scan
_exptl_absorpt_process_details SADABS
_exptl_crystal_colour colourless
_exptl_crystal_density_diffrn 1.427
_exptl_crystal_density_meas 1.427
_exptl_crystal_density_method NONE
_exptl_crystal_description block
_exptl_crystal_F_000 1312
_exptl_crystal_size_max 0.250
_exptl_crystal_size_mid 0.200
_exptl_crystal_size_min 0.100
_refine_diff_density_max 0.593
_refine_diff_density_min -0.499
_refine_diff_density_rms 0.066
_refine_ls_extinction_method none
_refine_ls_goodness_of_fit_ref 1.009
_refine_ls_hydrogen_treatment constr
_refine_ls_matrix_type full
_refine_ls_number_parameters 748
_refine_ls_number_reflns 10471
_refine_ls_number_restraints 0
_refine_ls_restrained_S_all 1.009
_refine_ls_R_factor_all 0.1304
_refine_ls_R_factor_gt 0.0624
_refine_ls_shift/su_max 0.000
_refine_ls_shift/su_mean 0.000
_refine_ls_structure_factor_coef Fsqd
_refine_ls_weighting_details 'w=1/[\s^2^(Fo^2^)+(0.0505P)^2^+3.5399P] where P=(Fo^2^+2Fc^2^)/3'
_refine_ls_weighting_scheme calc
_refine_ls_wR_factor_gt 0.1281
_refine_ls_wR_factor_ref 0.1602
_reflns_Friedel_coverage 0.000
_reflns_number_gt 5861
_reflns_number_total 10471
_reflns_threshold_expression 'I > 2\s(I)'
_cod_data_source_file c8dt05095c2.cif
_cod_data_source_block Compound2a
_cod_depositor_comments 'Adding full bibliography for 7049090--7049096.cif.'
_cod_original_cell_volume 2974.6(9)
_cod_database_code 7049092
_shelx_shelxl_version_number 2018/3
_shelx_space_group_comment
;
The symmetry employed for this shelxl refinement is uniquely defined
by the following loop, which should always be used as a source of
symmetry information in preference to the above space-group names.
They are only intended as comments.
;
_shelx_estimated_absorpt_t_min 0.955
_shelx_estimated_absorpt_t_max 0.982

loop_
_space_group_symop_operation_xyz
'x, y, z'
'-x, -y, -z'

loop_
_atom_site_label
_atom_site_type_symbol
_atom_site_fract_x
_atom_site_fract_y
_atom_site_fract_z
_atom_site_U_iso_or_equiv
_atom_site_adp_type
_atom_site_occupancy
_atom_site_site_symmetry_order
_atom_site_calc_flag
_atom_site_refinement_flags_posn
_atom_site_refinement_flags_adp
C1 C 0.7424(4) 0.3811(3) 0.9360(3) 0.0447(13) Uani 1 1 d . .
H1A H 0.708687 0.421895 0.970321 0.067 Uiso 1 1 calc R U
H1B H 0.826023 0.391791 0.915783 0.067 Uiso 1 1 calc R U
H1C H 0.702991 0.403867 0.897037 0.067 Uiso 1 1 calc R U
C2 C 0.5618(4) 0.2294(4) 1.0248(3) 0.0523(14) Uani 1 1 d . .
H2A H 0.535367 0.271162 1.058962 0.078 Uiso 1 1 calc R U
H2B H 0.520401 0.255993 0.986871 0.078 Uiso 1 1 calc R U
H2C H 0.545239 0.156404 1.050282 0.078 Uiso 1 1 calc R U
C3 C 0.7913(4) 0.2017(4) 1.0605(2) 0.0460(13) Uani 1 1 d . .
H3A H 0.753149 0.244110 1.093289 0.069 Uiso 1 1 calc R U
H3B H 0.782230 0.127694 1.086540 0.069 Uiso 1 1 calc R U
H3C H 0.874604 0.214215 1.041947 0.069 Uiso 1 1 calc R U
C4 C 0.6618(6) -0.0192(4) 1.0330(3) 0.0737(19) Uani 1 1 d . .
H4A H 0.656172 -0.093242 1.039248 0.111 Uiso 1 1 calc R U
H4B H 0.693026 -0.012449 1.070899 0.111 Uiso 1 1 calc R U
H4C H 0.584007 0.017255 1.036200 0.111 Uiso 1 1 calc R U
C5 C 0.9034(5) -0.0415(4) 0.9429(3) 0.0579(15) Uani 1 1 d . .
H5A H 0.889355 -0.115233 0.954362 0.087 Uiso 1 1 calc R U
H5B H 0.958778 -0.019872 0.895411 0.087 Uiso 1 1 calc R U
H5C H 0.936121 -0.032102 0.979410 0.087 Uiso 1 1 calc R U
C6 C 0.6944(4) 0.0153(4) 0.8766(3) 0.0498(14) Uani 1 1 d . .
H6A H 0.684176 -0.059390 0.889169 0.075 Uiso 1 1 calc R U
H6B H 0.618113 0.054480 0.878550 0.075 Uiso 1 1 calc R U
H6C H 0.745595 0.038187 0.827723 0.075 Uiso 1 1 calc R U
C7 C 1.0900(4) 0.2455(4) 0.7150(2) 0.0417(12) Uani 1 1 d . .
H7A H 1.082226 0.317413 0.683327 0.050 Uiso 1 1 calc R U
H7B H 1.151928 0.205440 0.687402 0.050 Uiso 1 1 calc R U
C8 C 1.1238(4) 0.2483(4) 0.7804(3) 0.0402(12) Uani 1 1 d . .
H8A H 1.130993 0.176282 0.811993 0.048 Uiso 1 1 calc R U
H8B H 1.200961 0.277925 0.764990 0.048 Uiso 1 1 calc R U
C9 C 1.0520(5) 0.4241(3) 0.7849(3) 0.0475(13) Uani 1 1 d . .
H9A H 0.993973 0.465826 0.812303 0.071 Uiso 1 1 calc R U
H9B H 1.130819 0.439593 0.782035 0.071 Uiso 1 1 calc R U
H9C H 1.041799 0.441323 0.736198 0.071 Uiso 1 1 calc R U
C10 C 1.0574(4) 0.2869(4) 0.8940(2) 0.0430(12) Uani 1 1 d . .
H10A H 1.047307 0.212703 0.919031 0.064 Uiso 1 1 calc R U
H10B H 1.137306 0.302370 0.888728 0.064 Uiso 1 1 calc R U
H10C H 1.001619 0.329148 0.922016 0.064 Uiso 1 1 calc R U
C11 C 0.9104(4) 0.2352(3) 0.6813(2) 0.0443(13) Uani 1 1 d . .
H11A H 0.848385 0.187824 0.691685 0.053 Uiso 1 1 calc R U
H11B H 0.963992 0.235627 0.633562 0.053 Uiso 1 1 calc R U
C12 C 0.8559(5) 0.3440(4) 0.6790(2) 0.0522(15) Uani 1 1 d . .
H12A H 0.918671 0.392873 0.661201 0.063 Uiso 1 1 calc R U
H12B H 0.806925 0.365005 0.644402 0.063 Uiso 1 1 calc R U
C13 C 0.6697(5) 0.3071(4) 0.7693(3) 0.0616(16) Uani 1 1 d . .
H13A H 0.683454 0.232203 0.774043 0.092 Uiso 1 1 calc R U
H13B H 0.621116 0.317576 0.815110 0.092 Uiso 1 1 calc R U
H13C H 0.629600 0.340965 0.731307 0.092 Uiso 1 1 calc R U
C14 C 0.7580(5) 0.4663(4) 0.7439(3) 0.0639(18) Uani 1 1 d . .
H14A H 0.831924 0.498728 0.731425 0.096 Uiso 1 1 calc R U
H14B H 0.717337 0.499108 0.706066 0.096 Uiso 1 1 calc R U
H14C H 0.708853 0.475719 0.789869 0.096 Uiso 1 1 calc R U
C15 C 0.9999(4) 0.0800(3) 0.7542(2) 0.0316(11) Uani 1 1 d . .
H15A H 0.924508 0.047788 0.779681 0.038 Uiso 1 1 calc R U
H15B H 1.050155 0.057675 0.788031 0.038 Uiso 1 1 calc R U
C16 C 1.0577(4) 0.0358(3) 0.6906(3) 0.0391(12) Uani 1 1 d . .
H16A H 1.116621 0.083448 0.655246 0.047 Uiso 1 1 calc R U
H16B H 1.099199 -0.032431 0.708016 0.047 Uiso 1 1 calc R U
C17 C 0.9089(5) -0.0695(4) 0.6966(3) 0.0587(15) Uani 1 1 d . .
H17A H 0.865877 -0.061023 0.743956 0.088 Uiso 1 1 calc R U
H17B H 0.853507 -0.076857 0.671452 0.088 Uiso 1 1 calc R U
H17C H 0.962849 -0.131920 0.702734 0.088 Uiso 1 1 calc R U
C18 C 1.0379(5) 0.0082(4) 0.5844(3) 0.0658(17) Uani 1 1 d . .
H18A H 1.082604 0.069301 0.555552 0.099 Uiso 1 1 calc R U
H18B H 1.091543 -0.054449 0.590882 0.099 Uiso 1 1 calc R U
H18C H 0.982201 0.000613 0.559601 0.099 Uiso 1 1 calc R U
C19 C 0.4761(3) 0.6024(3) 0.6388(2) 0.0209(9) Uani 1 1 d . .
C20 C 0.5832(3) 0.6338(3) 0.5910(2) 0.0245(9) Uani 1 1 d . .
H20 H 0.606529 0.700466 0.585719 0.029 Uiso 1 1 calc R U
C21 C 0.6569(3) 0.5719(3) 0.5510(2) 0.0251(9) Uani 1 1 d . .
C22 C 0.6259(3) 0.4739(3) 0.5577(2) 0.0270(10) Uani 1 1 d . .
H22 H 0.675861 0.431069 0.530319 0.032 Uiso 1 1 calc R U
C23 C 0.5208(3) 0.4400(3) 0.6050(2) 0.0240(9) Uani 1 1 d . .
C24 C 0.4472(3) 0.5036(3) 0.6442(2) 0.0232(9) Uani 1 1 d . .
H24 H 0.374789 0.478938 0.675772 0.028 Uiso 1 1 calc R U
C25 C 0.4893(4) 0.3329(4) 0.6154(3) 0.0402(12) Uani 1 1 d . .
C26 C 0.7724(4) 0.6063(3) 0.5022(3) 0.0386(12) Uani 1 1 d . .
C27 C 0.2987(3) 0.6209(3) 0.7550(2) 0.0204(9) Uani 1 1 d . .
C28 C 0.3444(3) 0.5363(3) 0.8024(2) 0.0241(9) Uani 1 1 d . .
H28 H 0.420383 0.506389 0.785230 0.029 Uiso 1 1 calc R U
C29 C 0.2839(3) 0.4942(3) 0.8732(2) 0.0248(9) Uani 1 1 d . .
C30 C 0.1718(3) 0.5339(3) 0.9004(2) 0.0255(10) Uani 1 1 d . .
H30 H 0.129740 0.504908 0.948928 0.031 Uiso 1 1 calc R U
C31 C 0.1235(3) 0.6164(3) 0.8549(2) 0.0219(9) Uani 1 1 d . .
C32 C 0.1851(3) 0.6593(3) 0.7841(2) 0.0219(9) Uani 1 1 d . .
H32 H 0.149383 0.716587 0.754262 0.026 Uiso 1 1 calc R U
C33 C 0.3417(4) 0.4072(4) 0.9208(3) 0.0391(12) Uani 1 1 d . .
C34 C 0.0020(4) 0.6594(3) 0.8823(2) 0.0307(10) Uani 1 1 d . .
C35 C 0.4441(3) 0.7595(3) 0.7017(2) 0.0213(9) Uani 1 1 d . .
C36 C 0.3942(3) 0.8581(3) 0.7071(2) 0.0239(9) Uani 1 1 d . .
H36 H 0.328768 0.886898 0.688143 0.029 Uiso 1 1 calc R U
C37 C 0.4368(3) 0.9151(3) 0.7391(2) 0.0223(9) Uani 1 1 d . .
C38 C 0.5320(4) 0.8762(3) 0.7678(2) 0.0271(10) Uani 1 1 d . .
H38 H 0.561282 0.915346 0.789879 0.033 Uiso 1 1 calc R U
C39 C 0.5831(3) 0.7787(3) 0.7633(2) 0.0253(10) Uani 1 1 d . .
C40 C 0.5401(3) 0.7235(3) 0.7300(2) 0.0243(9) Uani 1 1 d . .
H40 H 0.578242 0.657730 0.726413 0.029 Uiso 1 1 calc R U
C41 C 0.3778(4) 1.0195(3) 0.7436(2) 0.0330(11) Uani 1 1 d . .
C42 C 0.6829(4) 0.7293(3) 0.7952(3) 0.0349(11) Uani 1 1 d . .
C43 C 0.3101(3) 0.7419(3) 0.6171(2) 0.0217(9) Uani 1 1 d . .
C44 C 0.3498(3) 0.8292(3) 0.5606(2) 0.0249(9) Uani 1 1 d . .
H44 H 0.412931 0.862732 0.561639 0.030 Uiso 1 1 calc R U
C45 C 0.3006(3) 0.8689(3) 0.5029(2) 0.0257(10) Uani 1 1 d . .
C46 C 0.2078(4) 0.8233(3) 0.4996(2) 0.0271(10) Uani 1 1 d . .
H46 H 0.174565 0.850156 0.459640 0.033 Uiso 1 1 calc R U
C47 C 0.1645(3) 0.7381(3) 0.5554(2) 0.0237(9) Uani 1 1 d . .
C48 C 0.2149(3) 0.6983(3) 0.6126(2) 0.0230(9) Uani 1 1 d . .
H48 H 0.183772 0.639208 0.650333 0.028 Uiso 1 1 calc R U
C49 C 0.3458(4) 0.9633(4) 0.4442(3) 0.0416(12) Uani 1 1 d . .
C50 C 0.0620(4) 0.6914(3) 0.5533(2) 0.0337(11) Uani 1 1 d . .
N5 N 0.7818(3) 0.1691(2) 0.92258(17) 0.0265(8) Uani 1 1 d . .
N1 N 0.9767(3) 0.1956(2) 0.73745(18) 0.0285(8) Uani 1 1 d . .
N2 N 1.0363(3) 0.3119(3) 0.82149(18) 0.0316(9) Uani 1 1 d . .
N3 N 0.7824(4) 0.3530(3) 0.75059(19) 0.0405(10) Uani 1 1 d . .
N4 N 0.9748(3) 0.0219(3) 0.6544(2) 0.0387(10) Uani 1 1 d . .
B1 B 0.3816(4) 0.6823(3) 0.6776(2) 0.0212(10) Uani 1 1 d . .
F1 F 0.7760(2) 0.7094(2) 0.47848(16) 0.0618(9) Uani 1 1 d . .
F2 F 0.8587(2) 0.5707(3) 0.53430(18) 0.0712(10) Uani 1 1 d . .
F3 F 0.8025(3) 0.5729(2) 0.44368(16) 0.0681(9) Uani 1 1 d . .
F4 F 0.5092(3) 0.3094(2) 0.55392(17) 0.0711(10) Uani 1 1 d . .
F5 F 0.3804(3) 0.3178(3) 0.6466(3) 0.1228(19) Uani 1 1 d . .
F6 F 0.5530(4) 0.2602(2) 0.6506(2) 0.1025(15) Uani 1 1 d . .
F7 F 0.4528(3) 0.9793(3) 0.43816(17) 0.0793(11) Uani 1 1 d . .
F8 F 0.2824(4) 1.0484(2) 0.4501(2) 0.141(2) Uani 1 1 d . .
F9 F 0.3463(3) 0.9583(3) 0.37929(16) 0.0842(11) Uani 1 1 d . .
F10 F -0.0339(2) 0.7544(2) 0.5570(2) 0.0788(11) Uani 1 1 d . .
F11 F 0.0801(3) 0.6644(3) 0.49268(15) 0.0646(9) Uani 1 1 d . .
F12 F 0.0334(2) 0.6039(2) 0.60608(15) 0.0567(8) Uani 1 1 d . .
F13 F 0.2833(3) 0.3749(3) 0.98593(17) 0.1066(16) Uani 1 1 d . .
F14 F 0.4436(3) 0.4307(3) 0.9210(2) 0.1059(15) Uani 1 1 d . .
F15 F 0.3709(4) 0.3251(2) 0.89581(19) 0.0964(14) Uani 1 1 d . .
F16 F -0.0241(2) 0.6542(2) 0.95212(13) 0.0442(7) Uani 1 1 d . .
F17 F -0.0190(2) 0.7584(2) 0.84830(15) 0.0582(8) Uani 1 1 d . .
F18 F -0.0786(2) 0.6065(3) 0.87729(19) 0.0718(11) Uani 1 1 d . .
F19 F 0.2704(2) 1.0110(2) 0.78915(16) 0.0583(8) Uani 1 1 d . .
F20 F 0.4350(3) 1.07287(19) 0.76636(17) 0.0563(8) Uani 1 1 d . .
F21 F 0.3611(3) 1.08049(18) 0.68070(15) 0.0532(8) Uani 1 1 d . .
F22 F 0.7156(2) 0.7886(2) 0.82730(16) 0.0502(8) Uani 1 1 d . .
F23 F 0.6581(2) 0.6379(2) 0.84475(15) 0.0502(8) Uani 1 1 d . .
F24 F 0.7787(2) 0.7090(2) 0.74544(16) 0.0519(8) Uani 1 1 d . .
Mg1 Mg 0.87225(12) 0.25318(10) 0.82895(7) 0.0242(3) Uani 1 1 d . .
Si1 Si 0.76216(12) 0.03984(10) 0.94224(7) 0.0377(3) Uani 1 1 d . .
Si2 Si 0.72223(11) 0.23830(9) 0.98374(6) 0.0302(3) Uani 1 1 d . .

loop_
_atom_site_aniso_label
_atom_site_aniso_U_11
_atom_site_aniso_U_22
_atom_site_aniso_U_33
_atom_site_aniso_U_23
_atom_site_aniso_U_13
_atom_site_aniso_U_12
C1 0.059(3) 0.033(3) 0.040(3) -0.015(2) -0.009(3) 0.003(2)
C2 0.045(3) 0.057(3) 0.040(3) -0.010(3) -0.002(3) 0.013(3)
C3 0.063(3) 0.045(3) 0.033(3) -0.007(2) -0.017(3) -0.012(3)
C4 0.112(5) 0.051(3) 0.047(4) -0.012(3) 0.011(4) -0.040(3)
C5 0.092(4) 0.037(3) 0.045(3) -0.008(3) -0.030(3) 0.010(3)
C6 0.048(3) 0.054(3) 0.060(4) -0.034(3) -0.006(3) -0.016(3)
C7 0.046(3) 0.035(3) 0.035(3) -0.012(2) 0.008(2) -0.006(2)
C8 0.034(3) 0.041(3) 0.045(3) -0.018(2) 0.001(2) -0.011(2)
C9 0.068(4) 0.035(3) 0.039(3) -0.011(2) -0.004(3) -0.019(3)
C10 0.045(3) 0.051(3) 0.035(3) -0.010(3) -0.010(2) -0.016(2)
C11 0.069(4) 0.040(3) 0.025(3) -0.016(2) -0.021(3) 0.021(3)
C12 0.086(4) 0.046(3) 0.022(3) -0.013(2) -0.021(3) 0.023(3)
C13 0.063(4) 0.072(4) 0.061(4) -0.026(3) -0.041(3) 0.024(3)
C14 0.109(5) 0.037(3) 0.046(3) -0.017(3) -0.039(3) 0.040(3)
C15 0.034(3) 0.029(2) 0.031(3) -0.011(2) -0.008(2) 0.003(2)
C16 0.040(3) 0.036(3) 0.041(3) -0.019(2) -0.004(2) 0.003(2)
C17 0.080(4) 0.053(3) 0.055(4) -0.025(3) -0.019(3) -0.013(3)
C18 0.092(5) 0.065(4) 0.044(4) -0.031(3) -0.016(3) 0.013(3)
C19 0.020(2) 0.021(2) 0.021(2) -0.0020(18) -0.0065(18) -0.0026(17)
C20 0.028(2) 0.020(2) 0.026(2) -0.0055(19) -0.009(2) -0.0013(18)
C21 0.025(2) 0.030(2) 0.017(2) -0.0034(19) -0.0046(18) -0.0021(19)
C22 0.026(2) 0.033(2) 0.019(2) -0.009(2) -0.0036(19) 0.0054(19)
C23 0.028(2) 0.020(2) 0.023(2) -0.0048(19) -0.0076(19) -0.0006(18)
C24 0.022(2) 0.026(2) 0.020(2) -0.0064(19) -0.0032(18) -0.0021(18)
C25 0.042(3) 0.034(3) 0.049(3) -0.023(3) -0.008(3) 0.001(2)
C26 0.035(3) 0.036(3) 0.036(3) -0.010(2) 0.002(2) -0.003(2)
C27 0.022(2) 0.0186(19) 0.020(2) -0.0053(18) -0.0039(18) -0.0043(17)
C28 0.019(2) 0.026(2) 0.026(2) -0.007(2) -0.0046(19) -0.0011(18)
C29 0.027(2) 0.025(2) 0.024(2) -0.0043(19) -0.010(2) -0.0040(18)
C30 0.023(2) 0.033(2) 0.016(2) -0.0052(19) 0.0022(18) -0.0080(19)
C31 0.021(2) 0.026(2) 0.022(2) -0.0113(19) -0.0053(18) -0.0023(18)
C32 0.027(2) 0.021(2) 0.022(2) -0.0075(18) -0.0108(19) 0.0007(18)
C33 0.033(3) 0.038(3) 0.031(3) 0.006(2) -0.006(2) 0.005(2)
C34 0.030(3) 0.039(3) 0.024(3) -0.013(2) -0.003(2) -0.005(2)
C35 0.017(2) 0.023(2) 0.020(2) -0.0046(18) 0.0010(17) -0.0040(17)
C36 0.022(2) 0.022(2) 0.022(2) -0.0040(19) -0.0014(18) 0.0006(18)
C37 0.027(2) 0.0167(19) 0.019(2) -0.0045(18) 0.0000(18) -0.0027(17)
C38 0.030(2) 0.027(2) 0.024(2) -0.009(2) -0.001(2) -0.0093(19)
C39 0.028(2) 0.023(2) 0.025(2) -0.0052(19) -0.0079(19) -0.0038(19)
C40 0.026(2) 0.020(2) 0.024(2) -0.0053(19) -0.0032(19) -0.0027(18)
C41 0.038(3) 0.025(2) 0.034(3) -0.009(2) -0.005(2) -0.004(2)
C42 0.031(3) 0.033(3) 0.047(3) -0.017(2) -0.015(2) 0.000(2)
C43 0.019(2) 0.022(2) 0.022(2) -0.0097(19) -0.0012(18) 0.0019(17)
C44 0.020(2) 0.029(2) 0.024(2) -0.010(2) -0.0007(19) -0.0001(18)
C45 0.024(2) 0.027(2) 0.019(2) -0.0030(19) 0.0015(19) -0.0020(19)
C46 0.029(2) 0.032(2) 0.017(2) -0.008(2) -0.0031(19) 0.004(2)
C47 0.022(2) 0.027(2) 0.022(2) -0.0089(19) -0.0030(19) -0.0018(18)
C48 0.026(2) 0.023(2) 0.016(2) -0.0065(18) 0.0008(18) 0.0000(18)
C49 0.043(3) 0.041(3) 0.030(3) 0.002(2) -0.004(2) -0.006(2)
C50 0.040(3) 0.034(2) 0.025(3) -0.002(2) -0.012(2) -0.001(2)
N5 0.032(2) 0.0289(19) 0.0196(19) -0.0064(16) -0.0061(16) -0.0062(16)
N1 0.035(2) 0.0258(18) 0.022(2) -0.0078(16) -0.0063(17) 0.0038(16)
N2 0.040(2) 0.0274(19) 0.025(2) -0.0084(17) -0.0022(17) -0.0080(17)
N3 0.056(3) 0.038(2) 0.028(2) -0.0154(19) -0.019(2) 0.021(2)
N4 0.051(3) 0.038(2) 0.028(2) -0.0172(19) -0.010(2) 0.0083(19)
B1 0.019(2) 0.020(2) 0.021(3) -0.003(2) -0.004(2) -0.0026(19)
F1 0.0542(18) 0.0395(16) 0.064(2) -0.0068(15) 0.0240(16) -0.0150(14)
F2 0.0284(16) 0.090(2) 0.078(2) 0.000(2) -0.0091(16) -0.0152(16)
F3 0.070(2) 0.074(2) 0.0462(19) -0.0307(17) 0.0292(16) -0.0214(17)
F4 0.116(3) 0.0507(18) 0.065(2) -0.0345(18) -0.027(2) -0.0129(18)
F5 0.072(3) 0.073(2) 0.212(5) -0.099(3) 0.066(3) -0.051(2)
F6 0.182(4) 0.0286(16) 0.132(3) 0.0053(19) -0.120(3) -0.013(2)
F7 0.071(2) 0.093(3) 0.055(2) 0.0349(19) -0.0255(18) -0.054(2)
F8 0.147(4) 0.0319(18) 0.134(4) 0.019(2) 0.069(3) 0.014(2)
F9 0.111(3) 0.101(3) 0.0284(18) 0.0227(18) -0.0200(18) -0.057(2)
F10 0.0352(17) 0.060(2) 0.153(4) -0.039(2) -0.037(2) 0.0053(16)
F11 0.072(2) 0.101(2) 0.0355(18) -0.0257(18) -0.0112(16) -0.0394(19)
F12 0.065(2) 0.0639(19) 0.0430(18) 0.0086(16) -0.0263(15) -0.0376(16)
F13 0.073(2) 0.133(3) 0.035(2) 0.041(2) 0.0072(17) 0.046(2)
F14 0.074(2) 0.095(3) 0.130(4) 0.049(2) -0.076(3) -0.025(2)
F15 0.162(4) 0.048(2) 0.084(3) -0.0162(19) -0.070(3) 0.049(2)
F16 0.0395(16) 0.0586(17) 0.0268(15) -0.0146(13) 0.0018(12) 0.0038(13)
F17 0.0527(18) 0.0509(18) 0.0418(18) -0.0009(14) 0.0029(14) 0.0259(15)
F18 0.0226(15) 0.103(3) 0.117(3) -0.081(2) -0.0083(17) -0.0001(16)
F19 0.0487(18) 0.0380(16) 0.067(2) -0.0164(15) 0.0131(16) 0.0079(14)
F20 0.074(2) 0.0312(14) 0.082(2) -0.0310(16) -0.0361(18) 0.0063(14)
F21 0.090(2) 0.0242(13) 0.0423(18) -0.0074(13) -0.0250(16) 0.0148(14)
F22 0.0541(18) 0.0470(16) 0.074(2) -0.0344(16) -0.0385(16) 0.0055(14)
F23 0.0613(19) 0.0353(15) 0.060(2) -0.0049(15) -0.0376(16) 0.0032(14)
F24 0.0316(15) 0.0656(19) 0.066(2) -0.0332(17) -0.0157(15) 0.0110(14)
Mg1 0.0290(8) 0.0224(7) 0.0194(8) -0.0057(6) -0.0057(6) 0.0021(6)
Si1 0.0511(9) 0.0317(7) 0.0279(7) -0.0086(6) -0.0018(6) -0.0124(6)
Si2 0.0348(7) 0.0315(6) 0.0220(7) -0.0082(6) -0.0051(6) 0.0009(6)

loop_
_atom_type_symbol
_atom_type_description
_atom_type_scat_dispersion_real
_atom_type_scat_dispersion_imag
_atom_type_scat_source
C C 0.0033 0.0016 'International Tables Vol C Tables 4.2.6.8 and 6.1.1.4'
H H 0.0000 0.0000 'International Tables Vol C Tables 4.2.6.8 and 6.1.1.4'
N N 0.0061 0.0033 'International Tables Vol C Tables 4.2.6.8 and 6.1.1.4'
B B 0.0013 0.0007 'International Tables Vol C Tables 4.2.6.8 and 6.1.1.4'
F F 0.0171 0.0103 'International Tables Vol C Tables 4.2.6.8 and 6.1.1.4'
Mg Mg 0.0486 0.0363 'International Tables Vol C Tables 4.2.6.8 and 6.1.1.4'
Si Si 0.0817 0.0704 'International Tables Vol C Tables 4.2.6.8 and 6.1.1.4'

loop_
_geom_angle_atom_site_label_1
_geom_angle_atom_site_label_2
_geom_angle_atom_site_label_3
_geom_angle
Si2 C1 H1A 109.5
Si2 C1 H1B 109.5
H1A C1 H1B 109.5
Si2 C1 H1C 109.5
H1A C1 H1C 109.5
H1B C1 H1C 109.5
Si2 C2 H2A 109.5
Si2 C2 H2B 109.5
H2A C2 H2B 109.5
Si2 C2 H2C 109.5
H2A C2 H2C 109.5
H2B C2 H2C 109.5
Si2 C3 H3A 109.5
Si2 C3 H3B 109.5
H3A C3 H3B 109.5
Si2 C3 H3C 109.5
H3A C3 H3C 109.5
H3B C3 H3C 109.5
Si1 C4 H4A 109.5
Si1 C4 H4B 109.5
H4A C4 H4B 109.5
Si1 C4 H4C 109.5
H4A C4 H4C 109.5
H4B C4 H4C 109.5
Si1 C5 H5A 109.5
Si1 C5 H5B 109.5
H5A C5 H5B 109.5
Si1 C5 H5C 109.5
H5A C5 H5C 109.5
H5B C5 H5C 109.5
Si1 C6 H6A 109.5
Si1 C6 H6B 109.5
H6A C6 H6B 109.5
Si1 C6 H6C 109.5
H6A C6 H6C 109.5
H6B C6 H6C 109.5
N1 C7 C8 110.1(4)
N1 C7 H7A 109.6
C8 C7 H7A 109.6
N1 C7 H7B 109.6
C8 C7 H7B 109.6
H7A C7 H7B 108.2
N2 C8 C7 111.6(4)
N2 C8 H8A 109.3
C7 C8 H8A 109.3
N2 C8 H8B 109.3
C7 C8 H8B 109.3
H8A C8 H8B 108.0
N2 C9 H9A 109.5
N2 C9 H9B 109.5
H9A C9 H9B 109.5
N2 C9 H9C 109.5
H9A C9 H9C 109.5
H9B C9 H9C 109.5
N2 C10 H10A 109.5
N2 C10 H10B 109.5
H10A C10 H10B 109.5
N2 C10 H10C 109.5
H10A C10 H10C 109.5
H10B C10 H10C 109.5
N1 C11 C12 111.3(4)
N1 C11 H11A 109.4
C12 C11 H11A 109.4
N1 C11 H11B 109.4
C12 C11 H11B 109.4
H11A C11 H11B 108.0
N3 C12 C11 113.1(4)
N3 C12 H12A 108.9
C11 C12 H12A 108.9
N3 C12 H12B 108.9
C11 C12 H12B 108.9
H12A C12 H12B 107.8
N3 C13 H13A 109.5
N3 C13 H13B 109.5
H13A C13 H13B 109.5
N3 C13 H13C 109.5
H13A C13 H13C 109.5
H13B C13 H13C 109.5
N3 C14 H14A 109.5
N3 C14 H14B 109.5
H14A C14 H14B 109.5
N3 C14 H14C 109.5
H14A C14 H14C 109.5
H14B C14 H14C 109.5
N1 C15 C16 117.0(4)
N1 C15 H15A 108.0
C16 C15 H15A 108.0
N1 C15 H15B 108.0
C16 C15 H15B 108.0
H15A C15 H15B 107.3
N4 C16 C15 113.3(4)
N4 C16 H16A 108.9
C15 C16 H16A 108.9
N4 C16 H16B 108.9
C15 C16 H16B 108.9
H16A C16 H16B 107.7
N4 C17 H17A 109.5
N4 C17 H17B 109.5
H17A C17 H17B 109.5
N4 C17 H17C 109.5
H17A C17 H17C 109.5
H17B C17 H17C 109.5
N4 C18 H18A 109.5
N4 C18 H18B 109.5
H18A C18 H18B 109.5
N4 C18 H18C 109.5
H18A C18 H18C 109.5
H18B C18 H18C 109.5
C20 C19 C24 115.8(3)
C20 C19 B1 122.2(3)
C24 C19 B1 121.5(3)
C21 C20 C19 122.7(4)
C21 C20 H20 118.7
C19 C20 H20 118.7
C20 C21 C22 120.3(4)
C20 C21 C26 121.4(4)
C22 C21 C26 118.3(4)
C23 C22 C21 118.5(4)
C23 C22 H22 120.8
C21 C22 H22 120.8
C22 C23 C24 120.6(4)
C22 C23 C25 119.0(4)
C24 C23 C25 120.4(4)
C23 C24 C19 122.2(4)
C23 C24 H24 118.9
C19 C24 H24 118.9
F5 C25 F6 108.8(5)
F5 C25 F4 104.9(4)
F6 C25 F4 102.6(4)
F5 C25 C23 113.8(4)
F6 C25 C23 112.7(4)
F4 C25 C23 113.1(4)
F1 C26 F2 106.4(4)
F1 C26 F3 106.1(4)
F2 C26 F3 105.7(4)
F1 C26 C21 113.0(4)
F2 C26 C21 112.2(4)
F3 C26 C21 112.9(4)
C28 C27 C32 115.2(4)
C28 C27 B1 120.9(3)
C32 C27 B1 122.9(3)
C29 C28 C27 122.8(4)
C29 C28 H28 118.6
C27 C28 H28 118.6
C28 C29 C30 120.7(4)
C28 C29 C33 119.1(4)
C30 C29 C33 120.2(4)
C31 C30 C29 118.1(4)
C31 C30 H30 121.0
C29 C30 H30 121.0
C30 C31 C32 121.1(4)
C30 C31 C34 119.3(4)
C32 C31 C34 119.7(4)
C31 C32 C27 122.2(3)
C31 C32 H32 118.9
C27 C32 H32 118.9
F13 C33 F14 107.6(5)
F13 C33 F15 106.8(4)
F14 C33 F15 101.8(4)
F13 C33 C29 115.9(4)
F14 C33 C29 111.9(4)
F15 C33 C29 111.7(4)
F17 C34 F18 106.7(4)
F17 C34 F16 105.7(3)
F18 C34 F16 104.8(4)
F17 C34 C31 113.9(4)
F18 C34 C31 112.2(3)
F16 C34 C31 112.9(3)
C40 C35 C36 115.3(4)
C40 C35 B1 121.0(3)
C36 C35 B1 122.8(3)
C37 C36 C35 122.3(4)
C37 C36 H36 118.9
C35 C36 H36 118.9
C36 C37 C38 121.0(3)
C36 C37 C41 119.1(4)
C38 C37 C41 119.9(4)
C39 C38 C37 118.1(4)
C39 C38 H38 121.0
C37 C38 H38 121.0
C38 C39 C40 120.1(4)
C38 C39 C42 121.6(4)
C40 C39 C42 118.3(3)
C39 C40 C35 123.3(4)
C39 C40 H40 118.3
C35 C40 H40 118.3
F20 C41 F21 107.0(4)
F20 C41 F19 106.1(4)
F21 C41 F19 104.9(4)
F20 C41 C37 113.7(4)
F21 C41 C37 112.7(4)
F19 C41 C37 111.8(4)
F23 C42 F22 106.6(4)
F23 C42 F24 105.8(3)
F22 C42 F24 106.4(3)
F23 C42 C39 112.2(4)
F22 C42 C39 113.2(3)
F24 C42 C39 112.2(4)
C44 C43 C48 115.5(4)
C44 C43 B1 122.5(4)
C48 C43 B1 121.3(3)
C45 C44 C43 122.3(4)
C45 C44 H44 118.8
C43 C44 H44 118.8
C46 C45 C44 120.8(4)
C46 C45 C49 119.1(4)
C44 C45 C49 120.1(4)
C47 C46 C45 118.5(4)
C47 C46 H46 120.8
C45 C46 H46 120.8
C46 C47 C48 120.3(4)
C46 C47 C50 118.6(4)
C48 C47 C50 121.1(4)
C47 C48 C43 122.5(4)
C47 C48 H48 118.7
C43 C48 H48 118.7
F8 C49 F7 107.3(5)
F8 C49 F9 104.0(4)
F7 C49 F9 104.8(4)
F8 C49 C45 113.3(4)
F7 C49 C45 114.2(4)
F9 C49 C45 112.5(4)
F10 C50 F12 105.8(4)
F10 C50 F11 105.9(4)
F12 C50 F11 104.6(4)
F10 C50 C47 113.5(4)
F12 C50 C47 114.0(4)
F11 C50 C47 112.3(4)
Si1 N5 Si2 122.2(2)
Si1 N5 Mg1 124.20(18)
Si2 N5 Mg1 113.64(18)
C15 N1 C11 110.5(3)
C15 N1 C7 109.3(3)
C11 N1 C7 112.0(4)
C15 N1 Mg1 115.4(2)
C11 N1 Mg1 105.4(2)
C7 N1 Mg1 104.0(2)
C9 N2 C8 109.8(3)
C9 N2 C10 108.4(3)
C8 N2 C10 107.8(3)
C9 N2 Mg1 117.4(3)
C8 N2 Mg1 102.1(2)
C10 N2 Mg1 110.9(3)
C13 N3 C14 107.9(4)
C13 N3 C12 110.9(4)
C14 N3 C12 106.8(4)
C13 N3 Mg1 104.8(3)
C14 N3 Mg1 120.5(3)
C12 N3 Mg1 105.8(3)
C18 N4 C17 108.8(4)
C18 N4 C16 109.4(4)
C17 N4 C16 111.0(4)
C27 B1 C43 113.7(3)
C27 B1 C35 101.1(3)
C43 B1 C35 114.7(3)
C27 B1 C19 112.3(3)
C43 B1 C19 102.5(3)
C35 B1 C19 112.9(3)
N5 Mg1 N3 119.92(16)
N5 Mg1 N2 119.75(15)
N3 Mg1 N2 113.11(16)
N5 Mg1 N1 126.64(14)
N3 Mg1 N1 83.59(13)
N2 Mg1 N1 84.17(13)
N5 Si1 C5 111.4(2)
N5 Si1 C6 111.3(2)
C5 Si1 C6 109.6(2)
N5 Si1 C4 115.6(2)
C5 Si1 C4 104.3(3)
C6 Si1 C4 104.2(3)
N5 Si2 C2 115.1(2)
N5 Si2 C3 113.75(19)
C2 Si2 C3 106.2(2)
N5 Si2 C1 108.44(19)
C2 Si2 C1 105.4(2)
C3 Si2 C1 107.4(2)

loop_
_geom_bond_atom_site_label_1
_geom_bond_atom_site_label_2
_geom_bond_distance
C1 Si2 1.886(5)
C1 H1A 0.9800
C1 H1B 0.9800
C1 H1C 0.9800
C2 Si2 1.865(5)
C2 H2A 0.9800
C2 H2B 0.9800
C2 H2C 0.9800
C3 Si2 1.868(4)
C3 H3A 0.9800
C3 H3B 0.9800
C3 H3C 0.9800
C4 Si1 1.881(5)
C4 H4A 0.9800
C4 H4B 0.9800
C4 H4C 0.9800
C5 Si1 1.873(5)
C5 H5A 0.9800
C5 H5B 0.9800
C5 H5C 0.9800
C6 Si1 1.880(5)
C6 H6A 0.9800
C6 H6B 0.9800
C6 H6C 0.9800
C7 N1 1.495(5)
C7 C8 1.508(6)
C7 H7A 0.9900
C7 H7B 0.9900
C8 N2 1.482(5)
C8 H8A 0.9900
C8 H8B 0.9900
C9 N2 1.479(5)
C9 H9A 0.9800
C9 H9B 0.9800
C9 H9C 0.9800
C10 N2 1.488(5)
C10 H10A 0.9800
C10 H10B 0.9800
C10 H10C 0.9800
C11 N1 1.492(5)
C11 C12 1.507(6)
C11 H11A 0.9900
C11 H11B 0.9900
C12 N3 1.491(5)
C12 H12A 0.9900
C12 H12B 0.9900
C13 N3 1.471(6)
C13 H13A 0.9800
C13 H13B 0.9800
C13 H13C 0.9800
C14 N3 1.486(5)
C14 H14A 0.9800
C14 H14B 0.9800
C14 H14C 0.9800
C15 N1 1.492(5)
C15 C16 1.527(5)
C15 H15A 0.9900
C15 H15B 0.9900
C16 N4 1.461(6)
C16 H16A 0.9900
C16 H16B 0.9900
C17 N4 1.458(6)
C17 H17A 0.9800
C17 H17B 0.9800
C17 H17C 0.9800
C18 N4 1.452(6)
C18 H18A 0.9800
C18 H18B 0.9800
C18 H18C 0.9800
C19 C20 1.395(5)
C19 C24 1.396(5)
C19 B1 1.646(5)
C20 C21 1.385(5)
C20 H20 0.9500
C21 C22 1.388(5)
C21 C26 1.490(6)
C22 C23 1.383(5)
C22 H22 0.9500
C23 C24 1.391(5)
C23 C25 1.489(6)
C24 H24 0.9500
C25 F5 1.289(5)
C25 F6 1.306(5)
C25 F4 1.327(5)
C26 F1 1.328(5)
C26 F2 1.330(5)
C26 F3 1.333(5)
C27 C28 1.398(5)
C27 C32 1.405(5)
C27 B1 1.630(6)
C28 C29 1.381(5)
C28 H28 0.9500
C29 C30 1.388(5)
C29 C33 1.489(6)
C30 C31 1.376(5)
C30 H30 0.9500
C31 C32 1.388(5)
C31 C34 1.495(5)
C32 H32 0.9500
C33 F13 1.270(5)
C33 F14 1.310(5)
C33 F15 1.319(5)
C34 F17 1.322(5)
C34 F18 1.333(5)
C34 F16 1.337(5)
C35 C40 1.389(5)
C35 C36 1.400(5)
C35 B1 1.634(6)
C36 C37 1.382(5)
C36 H36 0.9500
C37 C38 1.388(5)
C37 C41 1.496(5)
C38 C39 1.385(5)
C38 H38 0.9500
C39 C40 1.386(5)
C39 C42 1.493(6)
C40 H40 0.9500
C41 F20 1.325(5)
C41 F21 1.334(5)
C41 F19 1.343(5)
C42 F23 1.334(5)
C42 F22 1.341(5)
C42 F24 1.345(5)
C43 C44 1.390(5)
C43 C48 1.400(5)
C43 B1 1.632(6)
C44 C45 1.382(5)
C44 H44 0.9500
C45 C46 1.381(6)
C45 C49 1.489(6)
C46 C47 1.377(5)
C46 H46 0.9500
C47 C48 1.384(5)
C47 C50 1.483(6)
C48 H48 0.9500
C49 F8 1.297(5)
C49 F7 1.298(5)
C49 F9 1.335(5)
C50 F10 1.319(5)
C50 F12 1.332(5)
C50 F11 1.338(5)
N5 Si1 1.706(3)
N5 Si2 1.711(3)
N5 Mg1 1.970(4)
N1 Mg1 2.205(3)
N2 Mg1 2.181(4)
N3 Mg1 2.169(4)

loop_
_geom_hbond_atom_site_label_D
_geom_hbond_atom_site_label_H
_geom_hbond_atom_site_label_A
_geom_hbond_distance_DH
_geom_hbond_distance_HA
_geom_hbond_distance_DA
_geom_hbond_angle_DHA
_geom_hbond_site_symmetry_A
_geom_hbond_publ_flag
C7 H7A F3 0.99 2.62 3.405(6) 136.2 2_766 yes
C9 H9A F18 0.98 2.55 3.471(5) 156.1 1_655 yes
C15 H15B F19 0.99 2.62 3.447(5) 140.8 1_645 yes

loop_
_geom_torsion_atom_site_label_1
_geom_torsion_atom_site_label_2
_geom_torsion_atom_site_label_3
_geom_torsion_atom_site_label_4
_geom_torsion
N1 C7 C8 N2 -62.1(5)
N1 C11 C12 N3 -53.6(6)
N1 C15 C16 N4 -83.4(5)
C24 C19 C20 C21 0.2(6)
B1 C19 C20 C21 -171.6(4)
C19 C20 C21 C22 -0.3(6)
C19 C20 C21 C26 -178.1(4)
C20 C21 C22 C23 -0.2(6)
C26 C21 C22 C23 177.6(4)
C21 C22 C23 C24 0.9(6)
C21 C22 C23 C25 -176.9(4)
C22 C23 C24 C19 -1.1(6)
C25 C23 C24 C19 176.8(4)
C20 C19 C24 C23 0.5(6)
B1 C19 C24 C23 172.4(4)
C22 C23 C25 F5 -164.6(4)
C24 C23 C25 F5 17.5(7)
C22 C23 C25 F6 70.8(6)
C24 C23 C25 F6 -107.1(5)
C22 C23 C25 F4 -45.1(6)
C24 C23 C25 F4 137.1(4)
C20 C21 C26 F1 -26.2(6)
C22 C21 C26 F1 156.1(4)
C20 C21 C26 F2 94.1(5)
C22 C21 C26 F2 -83.7(5)
C20 C21 C26 F3 -146.6(4)
C22 C21 C26 F3 35.6(6)
C32 C27 C28 C29 -1.2(6)
B1 C27 C28 C29 167.8(4)
C27 C28 C29 C30 1.2(6)
C27 C28 C29 C33 -177.2(4)
C28 C29 C30 C31 -0.4(6)
C33 C29 C30 C31 178.0(4)
C29 C30 C31 C32 -0.4(6)
C29 C30 C31 C34 178.8(4)
C30 C31 C32 C27 0.4(6)
C34 C31 C32 C27 -178.7(4)
C28 C27 C32 C31 0.3(5)
B1 C27 C32 C31 -168.4(4)
C28 C29 C33 F13 177.2(4)
C30 C29 C33 F13 -1.3(7)
C28 C29 C33 F14 53.4(6)
C30 C29 C33 F14 -125.1(5)
C28 C29 C33 F15 -60.1(6)
C30 C29 C33 F15 121.4(5)
C30 C31 C34 F17 154.0(4)
C32 C31 C34 F17 -26.8(5)
C30 C31 C34 F18 -84.7(5)
C32 C31 C34 F18 94.5(5)
C30 C31 C34 F16 33.5(5)
C32 C31 C34 F16 -147.4(4)
C40 C35 C36 C37 -0.7(6)
B1 C35 C36 C37 168.6(4)
C35 C36 C37 C38 -0.2(6)
C35 C36 C37 C41 -179.3(4)
C36 C37 C38 C39 0.1(6)
C41 C37 C38 C39 179.2(4)
C37 C38 C39 C40 0.9(6)
C37 C38 C39 C42 -177.7(4)
C38 C39 C40 C35 -1.9(6)
C42 C39 C40 C35 176.7(4)
C36 C35 C40 C39 1.7(6)
B1 C35 C40 C39 -167.8(4)
C36 C37 C41 F20 -171.4(4)
C38 C37 C41 F20 9.5(6)
C36 C37 C41 F21 -49.4(5)
C38 C37 C41 F21 131.5(4)
C36 C37 C41 F19 68.5(5)
C38 C37 C41 F19 -110.6(4)
C38 C39 C42 F23 120.6(4)
C40 C39 C42 F23 -58.0(5)
C38 C39 C42 F22 -0.1(6)
C40 C39 C42 F22 -178.7(4)
C38 C39 C42 F24 -120.5(4)
C40 C39 C42 F24 61.0(5)
C48 C43 C44 C45 -1.6(5)
B1 C43 C44 C45 168.8(3)
C43 C44 C45 C46 0.8(6)
C43 C44 C45 C49 179.4(4)
C44 C45 C46 C47 0.7(6)
C49 C45 C46 C47 -177.9(4)
C45 C46 C47 C48 -1.2(6)
C45 C46 C47 C50 177.7(4)
C46 C47 C48 C43 0.4(6)
C50 C47 C48 C43 -178.6(4)
C44 C43 C48 C47 1.0(5)
B1 C43 C48 C47 -169.5(3)
C46 C45 C49 F8 79.0(6)
C44 C45 C49 F8 -99.6(6)
C46 C45 C49 F7 -157.8(4)
C44 C45 C49 F7 23.6(6)
C46 C45 C49 F9 -38.5(6)
C44 C45 C49 F9 142.8(4)
C46 C47 C50 F10 -64.6(5)
C48 C47 C50 F10 114.4(4)
C46 C47 C50 F12 174.2(4)
C48 C47 C50 F12 -6.8(6)
C46 C47 C50 F11 55.5(5)
C48 C47 C50 F11 -125.5(4)
C16 C15 N1 C11 52.6(5)
C16 C15 N1 C7 -71.1(5)
C16 C15 N1 Mg1 172.1(3)
C12 C11 N1 C15 163.3(4)
C12 C11 N1 C7 -74.5(5)
C12 C11 N1 Mg1 38.1(5)
C8 C7 N1 C15 -85.5(4)
C8 C7 N1 C11 151.6(3)
C8 C7 N1 Mg1 38.2(4)
C7 C8 N2 C9 -77.7(5)
C7 C8 N2 C10 164.4(4)
C7 C8 N2 Mg1 47.5(4)
C11 C12 N3 C13 -75.6(5)
C11 C12 N3 C14 167.0(4)
C11 C12 N3 Mg1 37.5(5)
C15 C16 N4 C18 164.2(4)
C15 C16 N4 C17 -75.7(5)
C28 C27 B1 C43 155.4(3)
C32 C27 B1 C43 -36.6(5)
C28 C27 B1 C35 -81.2(4)
C32 C27 B1 C35 86.9(4)
C28 C27 B1 C19 39.4(5)
C32 C27 B1 C19 -152.5(3)
C44 C43 B1 C27 153.5(3)
C48 C43 B1 C27 -36.7(5)
C44 C43 B1 C35 37.7(5)
C48 C43 B1 C35 -152.5(3)
C44 C43 B1 C19 -85.0(4)
C48 C43 B1 C19 84.8(4)
C40 C35 B1 C27 81.5(4)
C36 C35 B1 C27 -87.2(4)
C40 C35 B1 C43 -155.7(4)
C36 C35 B1 C43 35.6(5)
C40 C35 B1 C19 -38.8(5)
C36 C35 B1 C19 152.6(4)
C20 C19 B1 C27 -152.6(4)
C24 C19 B1 C27 36.1(5)
C20 C19 B1 C43 84.9(4)
C24 C19 B1 C43 -86.4(4)
C20 C19 B1 C35 -39.0(5)
C24 C19 B1 C35 149.6(4)
Si2 N5 Si1 C5 -114.5(3)
Mg1 N5 Si1 C5 66.0(3)
Si2 N5 Si1 C6 122.8(2)
Mg1 N5 Si1 C6 -56.6(3)
Si2 N5 Si1 C4 4.3(4)
Mg1 N5 Si1 C4 -175.2(3)
Si1 N5 Si2 C2 -52.6(3)
Mg1 N5 Si2 C2 126.9(2)
Si1 N5 Si2 C3 70.3(3)
Mg1 N5 Si2 C3 -110.3(2)
Si1 N5 Si2 C1 -170.3(2)
Mg1 N5 Si2 C1 9.2(3)
